data_7126539
loop_
_publ_author_name
'Chen, Yu'
'Quan, Yangjian'
'Xie, Zuowei'

_publ_section_title
;
 Ir-catalyzed selective dehydrogenative cross-coupling of aryls with
 o-carboranes via a mixed directing-group strategy.
;
_journal_issue 51
_journal_name_full 'Chemical communications (Cambridge, England)'
_journal_page_first 7001
_journal_page_last 7004
_journal_paper_doi 10.1039/d0cc02531c
_journal_volume 56
_journal_year 2020
_chemical_formula_sum 'C18 H34 B20 N2'
_chemical_formula_weight 494.67
_space_group_crystal_system triclinic
_space_group_IT_number 2
_space_group_name_Hall '-P 1'
_space_group_name_H-M_alt 'P -1'
_atom_sites_solution_hydrogens geom
_audit_creation_method SHELXL-2014/6
_audit_update_record
;
2020-03-02 deposited with the CCDC.	2020-05-15 downloaded from the CCDC.
;
_cell_angle_alpha 85.6539(17)
_cell_angle_beta 71.2257(14)
_cell_angle_gamma 82.6628(11)
_cell_formula_units_Z 2
_cell_length_a 11.1641(3)
_cell_length_b 11.5247(3)
_cell_length_c 12.2762(5)
_cell_measurement_reflns_used 68
_cell_measurement_temperature 296(2)
_cell_measurement_theta_max 15
_cell_measurement_theta_min 15
_cell_volume 1482.20(8)
_computing_cell_refinement 'BRUKER KAPPA APEXII DUO DIFFRACTOMETER'
_computing_data_collection 'BRUKER KAPPA APEXII DUO DIFFRACTOMETER'
_computing_data_reduction 'BRUKER KAPPA APEXII DUO DIFFRACTOMETER'
_computing_molecular_graphics 'BRUKER SHELXTL'
_computing_publication_material 'BRUKER SHELXTL'
_computing_structure_refinement 'SHELXL-2014/6 (Sheldrick, 2014)'
_diffrn_ambient_temperature 296(2)
_diffrn_measured_fraction_theta_full 0.999
_diffrn_measured_fraction_theta_max 0.999
_diffrn_measurement_device_type 'BRUKER KAPPA APEXII DUO DIFFRACTOMETER'
_diffrn_measurement_method 'PHI & OMEGA SCAN'
_diffrn_radiation_type MoK\a
_diffrn_radiation_wavelength 0.71073
_diffrn_reflns_av_R_equivalents 0.0475
_diffrn_reflns_av_unetI/netI 0.0402
_diffrn_reflns_Laue_measured_fraction_full 0.999
_diffrn_reflns_Laue_measured_fraction_max 0.999
_diffrn_reflns_limit_h_max 13
_diffrn_reflns_limit_h_min -12
_diffrn_reflns_limit_k_max 13
_diffrn_reflns_limit_k_min -13
_diffrn_reflns_limit_l_max 13
_diffrn_reflns_limit_l_min -14
_diffrn_reflns_number 23235
_diffrn_reflns_point_group_measured_fraction_full 0.999
_diffrn_reflns_point_group_measured_fraction_max 0.999
_diffrn_reflns_theta_full 25.242
_diffrn_reflns_theta_max 25.248
_diffrn_reflns_theta_min 1.753
_exptl_absorpt_coefficient_mu 0.054
_exptl_absorpt_correction_T_max 0.7456
_exptl_absorpt_correction_T_min 0.4172
_exptl_absorpt_correction_type multi-scan
_exptl_crystal_colour orange
_exptl_crystal_density_diffrn 1.108
_exptl_crystal_description block
_exptl_crystal_F_000 512
_exptl_crystal_size_max 0.500
_exptl_crystal_size_mid 0.300
_exptl_crystal_size_min 0.200
_refine_diff_density_max 0.858
_refine_diff_density_min -0.290
_refine_diff_density_rms 0.047
_refine_ls_extinction_method none
_refine_ls_goodness_of_fit_ref 1.044
_refine_ls_hydrogen_treatment constr
_refine_ls_matrix_type full
_refine_ls_number_parameters 361
_refine_ls_number_reflns 5369
_refine_ls_number_restraints 0
_refine_ls_restrained_S_all 1.044
_refine_ls_R_factor_all 0.1097
_refine_ls_R_factor_gt 0.0748
_refine_ls_shift/su_max 0.002
_refine_ls_shift/su_mean 0.000
_refine_ls_structure_factor_coef Fsqd
_refine_ls_weighting_details 'w=1/[\s^2^(Fo^2^)+(0.1384P)^2^+0.5259P] where P=(Fo^2^+2Fc^2^)/3'
_refine_ls_weighting_scheme calc
_refine_ls_wR_factor_gt 0.2206
_refine_ls_wR_factor_ref 0.2502
_reflns_Friedel_coverage 0.000
_reflns_number_gt 3557
_reflns_number_total 5369
_reflns_threshold_expression 'I > 2\s(I)'
_cod_data_source_file d0cc02531c2.cif
_cod_data_source_block 3ay
_cod_depositor_comments 'Adding full bibliography for 7126537--7126543.cif.'
_cod_original_cell_volume 1482.19(8)
_cod_database_code 7126539
_shelx_space_group_comment
;
The symmetry employed for this shelxl refinement is uniquely defined
by the following loop, which should always be used as a source of
symmetry information in preference to the above space-group names.
They are only intended as comments.
;
_shelx_estimated_absorpt_t_min 0.974
_shelx_estimated_absorpt_t_max 0.989
_shelxl_version_number 2014/6

loop_
_space_group_symop_operation_xyz
'x, y, z'
'-x, -y, -z'

loop_
_atom_site_label
_atom_site_type_symbol
_atom_site_fract_x
_atom_site_fract_y
_atom_site_fract_z
_atom_site_U_iso_or_equiv
_atom_site_adp_type
_atom_site_occupancy
_atom_site_site_symmetry_order
_atom_site_calc_flag
_atom_site_refinement_flags_posn
_atom_site_refinement_flags_adp
_atom_site_refinement_flags_occupancy
_atom_site_disorder_assembly
_atom_site_disorder_group
N1 N 0.38669(19) 0.58398(16) 0.25672(17) 0.0457(5) Uani 1 1 d . . . . .
N2 N 0.4526(2) 0.57432(19) 0.15649(18) 0.0530(6) Uani 1 1 d . . . . .
C1 C 0.6926(3) 0.3244(3) 0.2805(3) 0.0779(10) Uani 1 1 d . . . . .
C2 C 0.5534(3) 0.3997(3) 0.3433(3) 0.0732(9) Uani 1 1 d . . . . .
H2 H 0.5428 0.4960 0.3405 0.088 Uiso 1 1 calc R U . . .
C11 C 0.8032(4) 0.3936(4) 0.2147(5) 0.1268(18) Uani 1 1 d . . . . .
H11A H 0.8779 0.3404 0.1826 0.190 Uiso 1 1 calc R U . . .
H11B H 0.7821 0.4401 0.1538 0.190 Uiso 1 1 calc R U . . .
H11C H 0.8191 0.4439 0.2662 0.190 Uiso 1 1 calc R U . . .
C12 C 0.3001(2) 0.3967(2) 0.3250(2) 0.0488(6) Uani 1 1 d . . . . .
C13 C 0.2801(2) 0.5156(2) 0.29131(19) 0.0418(6) Uani 1 1 d . . . . .
C14 C 0.1612(2) 0.5741(2) 0.2957(2) 0.0463(6) Uani 1 1 d . . . . .
C15 C 0.0590(3) 0.5068(2) 0.3306(2) 0.0615(8) Uani 1 1 d . . . . .
H15A H -0.0217 0.5419 0.3335 0.074 Uiso 1 1 calc R U . . .
C16 C 0.0748(3) 0.3899(3) 0.3608(3) 0.0685(9) Uani 1 1 d . . . . .
H16A H 0.0054 0.3466 0.3822 0.082 Uiso 1 1 calc R U . . .
C17 C 0.1924(3) 0.3368(2) 0.3595(2) 0.0626(8) Uani 1 1 d . . . . .
H17A H 0.2005 0.2582 0.3824 0.075 Uiso 1 1 calc R U . . .
C18 C 0.5595(2) 0.6402(2) 0.1215(2) 0.0476(6) Uani 1 1 d . . . . .
C19 C 0.6371(3) 0.6289(3) 0.0094(2) 0.0698(9) Uani 1 1 d . . . . .
H19A H 0.6173 0.5818 -0.0392 0.084 Uiso 1 1 calc R U . . .
C20 C 0.7441(3) 0.6870(4) -0.0309(3) 0.0873(11) Uani 1 1 d . . . . .
H20A H 0.7970 0.6789 -0.1066 0.105 Uiso 1 1 calc R U . . .
C21 C 0.7726(3) 0.7576(3) 0.0417(3) 0.0848(11) Uani 1 1 d . . . . .
H21A H 0.8444 0.7976 0.0145 0.102 Uiso 1 1 calc R U . . .
C22 C 0.6957(3) 0.7687(3) 0.1533(3) 0.0773(10) Uani 1 1 d . . . . .
H22A H 0.7158 0.8156 0.2019 0.093 Uiso 1 1 calc R U . . .
C23 C 0.5891(3) 0.7110(2) 0.1938(3) 0.0591(7) Uani 1 1 d . . . . .
H23A H 0.5367 0.7192 0.2696 0.071 Uiso 1 1 calc R U . . .
C24 C 0.3494(4) 0.9711(4) 0.1013(5) 0.1328(19) Uani 1 1 d . . . . .
H24A H 0.3346 1.0340 0.0496 0.199 Uiso 1 1 calc R U . . .
H24B H 0.3815 1.0002 0.1564 0.199 Uiso 1 1 calc R U . . .
H24C H 0.4105 0.9113 0.0583 0.199 Uiso 1 1 calc R U . . .
C31 C 0.2243(3) 0.9197(3) 0.1642(3) 0.0799(11) Uani 1 1 d . . . . .
C32 C 0.2336(3) 0.8105(2) 0.2563(3) 0.0629(8) Uani 1 1 d . . . . .
H32 H 0.3259 0.7778 0.2678 0.075 Uiso 1 1 calc R U . . .
B3 B 0.5736(3) 0.3265(3) 0.2246(3) 0.0582(8) Uani 1 1 d . . . . .
H3 H 0.5766 0.3718 0.1418 0.070 Uiso 1 1 calc R U . . .
B4 B 0.6713(4) 0.1979(4) 0.2279(4) 0.0849(13) Uani 1 1 d . . . . .
H4 H 0.7374 0.1569 0.1498 0.102 Uiso 1 1 calc R U . . .
B5 B 0.7121(5) 0.1964(4) 0.3554(4) 0.0912(14) Uani 1 1 d . . . . .
H5 H 0.8047 0.1551 0.3606 0.109 Uiso 1 1 calc R U . . .
B6 B 0.6368(5) 0.3246(4) 0.4285(4) 0.0942(15) Uani 1 1 d . . . . .
H6 H 0.6797 0.3672 0.4819 0.113 Uiso 1 1 calc R U . . .
B7 B 0.4291(3) 0.3299(2) 0.3349(3) 0.0535(8) Uani 1 1 d . . . . .
B8 B 0.5069(4) 0.1981(3) 0.2636(3) 0.0722(10) Uani 1 1 d . . . . .
H8 H 0.4647 0.1564 0.2091 0.087 Uiso 1 1 calc R U . . .
B9 B 0.5909(5) 0.1147(3) 0.3484(4) 0.0906(14) Uani 1 1 d . . . . .
H9 H 0.6032 0.0185 0.3503 0.109 Uiso 1 1 calc R U . . .
B10 B 0.5695(5) 0.1939(4) 0.4723(3) 0.0955(15) Uani 1 1 d . . . . .
H10 H 0.5681 0.1494 0.5551 0.115 Uiso 1 1 calc R U . . .
B11 B 0.4709(4) 0.3244(3) 0.4639(3) 0.0758(12) Uani 1 1 d . . . . .
H11 H 0.4049 0.3664 0.5414 0.091 Uiso 1 1 calc R U . . .
B12 B 0.4417(4) 0.1946(3) 0.4159(3) 0.0788(12) Uani 1 1 d . . . . .
H12 H 0.3569 0.1503 0.4619 0.095 Uiso 1 1 calc R U . . .
B33 B 0.1646(4) 0.9447(3) 0.3051(4) 0.0757(11) Uani 1 1 d . . . . .
H33 H 0.2056 1.0021 0.3481 0.091 Uiso 1 1 calc R U . . .
B34 B 0.0807(3) 1.0015(3) 0.2117(3) 0.0715(11) Uani 1 1 d . . . . .
H34 H 0.0647 1.0960 0.1931 0.086 Uiso 1 1 calc R U . . .
B35 B 0.1111(4) 0.9003(3) 0.1051(3) 0.0783(12) Uani 1 1 d . . . . .
H35 H 0.1158 0.9288 0.0164 0.094 Uiso 1 1 calc R U . . .
B36 B 0.2108(3) 0.7796(3) 0.1338(3) 0.0675(10) Uani 1 1 d . . . . .
H36 H 0.2814 0.7295 0.0641 0.081 Uiso 1 1 calc R U . . .
B37 B 0.1034(3) 0.8149(3) 0.3732(3) 0.0601(9) Uani 1 1 d . . . . .
H37 H 0.1033 0.7876 0.4610 0.072 Uiso 1 1 calc R U . . .
B38 B 0.0010(3) 0.9355(3) 0.3449(3) 0.0651(9) Uani 1 1 d . . . . .
H38 H -0.0678 0.9868 0.4146 0.078 Uiso 1 1 calc R U . . .
B39 B -0.0343(3) 0.9076(3) 0.2205(3) 0.0656(9) Uani 1 1 d . . . . .
H39 H -0.1262 0.9401 0.2081 0.079 Uiso 1 1 calc R U . . .
B40 B 0.0472(3) 0.7685(3) 0.1713(3) 0.0671(10) Uani 1 1 d . . . . .
H40 H 0.0084 0.7111 0.1265 0.081 Uiso 1 1 calc R U . . .
B41 B 0.1318(3) 0.7088(3) 0.2670(2) 0.0477(7) Uani 1 1 d . . . . .
B42 B -0.0202(3) 0.7914(3) 0.3209(3) 0.0588(8) Uani 1 1 d . . . . .
H42 H -0.1033 0.7488 0.3746 0.071 Uiso 1 1 calc R U . . .

loop_
_atom_site_aniso_label
_atom_site_aniso_U_11
_atom_site_aniso_U_22
_atom_site_aniso_U_33
_atom_site_aniso_U_23
_atom_site_aniso_U_13
_atom_site_aniso_U_12
N1 0.0442(12) 0.0457(11) 0.0471(13) -0.0026(9) -0.0161(10) 0.0000(9)
N2 0.0521(13) 0.0654(14) 0.0452(13) -0.0029(10) -0.0167(11) -0.0161(11)
C1 0.074(2) 0.074(2) 0.093(2) -0.0067(17) -0.0475(19) 0.0208(17)
C2 0.087(2) 0.0626(18) 0.085(2) -0.0105(15) -0.0556(19) 0.0176(16)
C11 0.072(3) 0.132(4) 0.187(5) 0.018(3) -0.065(3) -0.001(2)
C12 0.0612(16) 0.0449(13) 0.0413(14) 0.0005(10) -0.0185(12) -0.0049(12)
C13 0.0440(14) 0.0451(13) 0.0376(13) 0.0019(9) -0.0155(10) -0.0048(10)
C14 0.0435(14) 0.0508(14) 0.0447(14) 0.0031(10) -0.0149(11) -0.0061(11)
C15 0.0474(16) 0.0664(18) 0.0690(19) 0.0100(14) -0.0164(14) -0.0123(13)
C16 0.0636(19) 0.0653(18) 0.075(2) 0.0137(15) -0.0173(16) -0.0251(15)
C17 0.079(2) 0.0485(15) 0.0593(17) 0.0111(12) -0.0208(15) -0.0152(14)
C18 0.0459(14) 0.0546(14) 0.0465(15) 0.0021(11) -0.0197(12) -0.0096(11)
C19 0.069(2) 0.098(2) 0.0468(16) -0.0036(15) -0.0168(14) -0.0273(17)
C20 0.066(2) 0.135(3) 0.0566(19) 0.013(2) -0.0088(16) -0.035(2)
C21 0.068(2) 0.112(3) 0.086(3) 0.028(2) -0.0342(19) -0.045(2)
C22 0.080(2) 0.085(2) 0.081(2) 0.0011(17) -0.0370(19) -0.0355(19)
C23 0.0570(17) 0.0685(18) 0.0569(17) -0.0045(13) -0.0231(14) -0.0114(14)
C24 0.099(3) 0.095(3) 0.180(5) 0.035(3) -0.014(3) -0.021(2)
C31 0.0588(19) 0.0561(17) 0.109(3) 0.0257(17) -0.0135(18) -0.0012(14)
C32 0.0493(16) 0.0462(14) 0.090(2) 0.0143(14) -0.0225(15) -0.0006(12)
B3 0.062(2) 0.0575(18) 0.0583(19) -0.0049(14) -0.0293(16) 0.0121(15)
B4 0.103(3) 0.082(3) 0.067(2) -0.0268(19) -0.036(2) 0.043(2)
B5 0.115(3) 0.078(3) 0.085(3) -0.020(2) -0.056(3) 0.049(2)
B6 0.126(4) 0.086(3) 0.093(3) -0.036(2) -0.080(3) 0.048(3)
B7 0.075(2) 0.0427(15) 0.0458(17) -0.0036(12) -0.0263(15) 0.0044(14)
B8 0.102(3) 0.0526(19) 0.071(2) -0.0207(16) -0.042(2) 0.0096(18)
B9 0.131(4) 0.049(2) 0.087(3) -0.0141(18) -0.042(3) 0.034(2)
B10 0.138(4) 0.079(3) 0.061(2) -0.0049(19) -0.046(2) 0.053(3)
B11 0.112(3) 0.066(2) 0.0492(19) -0.0173(15) -0.039(2) 0.037(2)
B12 0.111(3) 0.0489(19) 0.071(2) 0.0046(16) -0.032(2) 0.0152(19)
B33 0.069(2) 0.0527(19) 0.102(3) 0.0109(18) -0.029(2) 0.0010(16)
B34 0.066(2) 0.0577(19) 0.074(2) 0.0145(17) -0.0099(18) 0.0126(16)
B35 0.096(3) 0.075(2) 0.0474(19) 0.0098(16) -0.0163(19) 0.027(2)
B36 0.062(2) 0.064(2) 0.055(2) 0.0144(15) -0.0011(16) 0.0172(16)
B37 0.071(2) 0.0569(18) 0.0551(19) 0.0074(14) -0.0289(16) 0.0012(16)
B38 0.066(2) 0.063(2) 0.057(2) -0.0020(15) -0.0148(17) 0.0115(16)
B39 0.056(2) 0.071(2) 0.069(2) -0.0044(16) -0.0278(17) 0.0195(16)
B40 0.074(2) 0.071(2) 0.062(2) -0.0130(16) -0.0375(18) 0.0191(18)
B41 0.0405(16) 0.0558(17) 0.0453(16) 0.0062(12) -0.0150(13) -0.0009(12)
B42 0.0444(17) 0.067(2) 0.0584(19) 0.0016(15) -0.0100(14) -0.0005(14)

loop_
_atom_type_symbol
_atom_type_description
_atom_type_scat_dispersion_real
_atom_type_scat_dispersion_imag
_atom_type_scat_source
C C 0.0033 0.0016 'International Tables Vol C Tables 4.2.6.8 and 6.1.1.4'
H H 0.0000 0.0000 'International Tables Vol C Tables 4.2.6.8 and 6.1.1.4'
B B 0.0013 0.0007 'International Tables Vol C Tables 4.2.6.8 and 6.1.1.4'
N N 0.0061 0.0033 'International Tables Vol C Tables 4.2.6.8 and 6.1.1.4'

loop_
_geom_angle_atom_site_label_1
_geom_angle_atom_site_label_2
_geom_angle_atom_site_label_3
_geom_angle
_geom_angle_site_symmetry_1
_geom_angle_site_symmetry_3
_geom_angle_publ_flag
N2 N1 C13 114.4(2) . . ?
N1 N2 C18 115.0(2) . . ?
C11 C1 C2 117.5(3) . . ?
C11 C1 B3 117.1(3) . . ?
C2 C1 B3 60.35(18) . . ?
C11 C1 B5 122.7(3) . . ?
C2 C1 B5 111.2(3) . . ?
B3 C1 B5 111.9(3) . . ?
C11 C1 B4 120.7(4) . . ?
C2 C1 B4 110.5(3) . . ?
B3 C1 B4 61.4(2) . . ?
B5 C1 B4 62.2(2) . . ?
C11 C1 B6 119.9(3) . . ?
C2 C1 B6 61.6(2) . . ?
B3 C1 B6 111.5(3) . . ?
B5 C1 B6 61.8(2) . . ?
B4 C1 B6 112.4(3) . . ?
C1 C2 B3 60.4(2) . . ?
C1 C2 B11 109.9(2) . . ?
B3 C2 B11 110.8(2) . . ?
C1 C2 B7 111.4(2) . . ?
B3 C2 B7 61.51(19) . . ?
B11 C2 B7 62.6(2) . . ?
C1 C2 B6 61.0(2) . . ?
B3 C2 B6 111.1(2) . . ?
B11 C2 B6 61.5(2) . . ?
B7 C2 B6 113.8(3) . . ?
C17 C12 C13 115.5(2) . . ?
C17 C12 B7 118.2(2) . . ?
C13 C12 B7 126.1(2) . . ?
C14 C13 C12 124.0(2) . . ?
C14 C13 N1 117.1(2) . . ?
C12 C13 N1 118.7(2) . . ?
C15 C14 C13 116.3(2) . . ?
C15 C14 B41 117.5(2) . . ?
C13 C14 B41 126.2(2) . . ?
C16 C15 C14 121.6(3) . . ?
C17 C16 C15 120.2(3) . . ?
C16 C17 C12 122.2(2) . . ?
C19 C18 C23 119.8(2) . . ?
C19 C18 N2 116.2(2) . . ?
C23 C18 N2 124.0(2) . . ?
C18 C19 C20 120.2(3) . . ?
C19 C20 C21 119.6(3) . . ?
C22 C21 C20 120.3(3) . . ?
C21 C22 C23 120.3(3) . . ?
C22 C23 C18 119.8(3) . . ?
C24 C31 C32 115.5(3) . . ?
C24 C31 B33 115.1(4) . . ?
C32 C31 B33 61.6(2) . . ?
C24 C31 B35 125.5(3) . . ?
C32 C31 B35 109.0(2) . . ?
B33 C31 B35 112.8(3) . . ?
C24 C31 B34 123.9(3) . . ?
C32 C31 B34 110.1(2) . . ?
B33 C31 B34 62.2(2) . . ?
B35 C31 B34 61.8(2) . . ?
C24 C31 B36 117.9(3) . . ?
C32 C31 B36 59.68(18) . . ?
B33 C31 B36 112.5(2) . . ?
B35 C31 B36 61.9(2) . . ?
B34 C31 B36 112.5(3) . . ?
C31 C32 B36 62.5(2) . . ?
C31 C32 B37 111.9(2) . . ?
B36 C32 B37 115.2(2) . . ?
C31 C32 B33 60.1(2) . . ?
B36 C32 B33 113.7(2) . . ?
B37 C32 B33 62.9(2) . . ?
C31 C32 B41 114.3(2) . . ?
B36 C32 B41 63.59(18) . . ?
B37 C32 B41 63.48(18) . . ?
B33 C32 B41 115.8(2) . . ?
C2 B3 C1 59.24(19) . . ?
C2 B3 B8 109.1(2) . . ?
C1 B3 B8 108.6(2) . . ?
C2 B3 B4 108.7(2) . . ?
C1 B3 B4 60.3(2) . . ?
B8 B3 B4 61.0(2) . . ?
C2 B3 B7 60.61(19) . . ?
C1 B3 B7 109.7(2) . . ?
B8 B3 B7 62.54(19) . . ?
B4 B3 B7 112.5(3) . . ?
C1 B4 B3 58.31(19) . . ?
C1 B4 B8 105.3(2) . . ?
B3 B4 B8 58.9(2) . . ?
C1 B4 B9 105.6(3) . . ?
B3 B4 B9 106.8(3) . . ?
B8 B4 B9 60.9(3) . . ?
C1 B4 B5 58.8(2) . . ?
B3 B4 B5 106.7(3) . . ?
B8 B4 B5 109.1(3) . . ?
B9 B4 B5 60.5(3) . . ?
C1 B5 B6 59.5(2) . . ?
C1 B5 B4 59.1(2) . . ?
B6 B5 B4 108.1(3) . . ?
C1 B5 B10 105.0(3) . . ?
B6 B5 B10 59.1(3) . . ?
B4 B5 B10 107.2(3) . . ?
C1 B5 B9 105.0(3) . . ?
B6 B5 B9 107.3(3) . . ?
B4 B5 B9 59.3(3) . . ?
B10 B5 B9 59.9(3) . . ?
C1 B6 C2 57.4(2) . . ?
C1 B6 B10 105.6(3) . . ?
C2 B6 B10 105.9(3) . . ?
C1 B6 B5 58.7(2) . . ?
C2 B6 B5 105.4(3) . . ?
B10 B6 B5 60.7(3) . . ?
C1 B6 B11 104.8(3) . . ?
C2 B6 B11 58.7(2) . . ?
B10 B6 B11 60.5(3) . . ?
B5 B6 B11 108.7(3) . . ?
C12 B7 C2 123.6(2) . . ?
C12 B7 B3 124.0(2) . . ?
C2 B7 B3 57.89(19) . . ?
C12 B7 B11 122.6(2) . . ?
C2 B7 B11 58.3(2) . . ?
B3 B7 B11 104.6(2) . . ?
C12 B7 B8 124.8(2) . . ?
C2 B7 B8 103.4(2) . . ?
B3 B7 B8 57.9(2) . . ?
B11 B7 B8 105.4(2) . . ?
C12 B7 B12 124.6(3) . . ?
C2 B7 B12 103.4(2) . . ?
B3 B7 B12 104.2(2) . . ?
B11 B7 B12 58.6(2) . . ?
B8 B7 B12 59.2(2) . . ?
B3 B8 B4 60.1(2) . . ?
B3 B8 B9 106.9(3) . . ?
B4 B8 B9 59.7(2) . . ?
B3 B8 B12 106.6(3) . . ?
B4 B8 B12 108.0(3) . . ?
B9 B8 B12 60.0(2) . . ?
B3 B8 B7 59.57(19) . . ?
B4 B8 B7 109.4(3) . . ?
B9 B8 B7 109.3(3) . . ?
B12 B8 B7 60.69(18) . . ?
B4 B9 B10 108.0(3) . . ?
B4 B9 B8 59.4(2) . . ?
B10 B9 B8 107.9(2) . . ?
B4 B9 B5 60.1(3) . . ?
B10 B9 B5 60.0(3) . . ?
B8 B9 B5 107.6(3) . . ?
B4 B9 B12 107.8(3) . . ?
B10 B9 B12 60.1(2) . . ?
B8 B9 B12 60.1(2) . . ?
B5 B9 B12 108.1(3) . . ?
B6 B10 B11 60.3(2) . . ?
B6 B10 B9 108.3(3) . . ?
B11 B10 B9 107.6(3) . . ?
B6 B10 B5 60.1(3) . . ?
B11 B10 B5 108.1(3) . . ?
B9 B10 B5 60.1(3) . . ?
B6 B10 B12 108.1(3) . . ?
B11 B10 B12 59.4(2) . . ?
B9 B10 B12 60.1(2) . . ?
B5 B10 B12 108.2(3) . . ?
C2 B11 B12 106.0(2) . . ?
C2 B11 B6 59.8(2) . . ?
B12 B11 B6 108.2(3) . . ?
C2 B11 B10 105.7(3) . . ?
B12 B11 B10 60.6(2) . . ?
B6 B11 B10 59.2(3) . . ?
C2 B11 B7 59.07(18) . . ?
B12 B11 B7 61.18(19) . . ?
B6 B11 B7 109.4(3) . . ?
B10 B11 B7 109.9(2) . . ?
B11 B12 B9 107.7(3) . . ?
B11 B12 B10 60.0(2) . . ?
B9 B12 B10 59.8(2) . . ?
B11 B12 B8 107.4(3) . . ?
B9 B12 B8 59.9(2) . . ?
B10 B12 B8 107.4(3) . . ?
B11 B12 B7 60.26(18) . . ?
B9 B12 B7 108.7(3) . . ?
B10 B12 B7 108.7(3) . . ?
B8 B12 B7 60.09(18) . . ?
C31 B33 C32 58.3(2) . . ?
C31 B33 B34 59.6(2) . . ?
C32 B33 B34 105.6(3) . . ?
C31 B33 B38 106.8(3) . . ?
C32 B33 B38 104.9(3) . . ?
B34 B33 B38 60.5(2) . . ?
C31 B33 B37 106.4(3) . . ?
C32 B33 B37 58.05(18) . . ?
B34 B33 B37 109.0(3) . . ?
B38 B33 B37 60.6(2) . . ?
C31 B34 B35 58.8(2) . . ?
C31 B34 B33 58.2(2) . . ?
B35 B34 B33 107.1(3) . . ?
C31 B34 B39 106.2(2) . . ?
B35 B34 B39 61.0(2) . . ?
B33 B34 B39 107.8(2) . . ?
C31 B34 B38 105.2(2) . . ?
B35 B34 B38 108.5(3) . . ?
B33 B34 B38 59.9(2) . . ?
B39 B34 B38 60.0(2) . . ?
C31 B35 B34 59.4(2) . . ?
C31 B35 B36 59.9(2) . . ?
B34 B35 B36 108.9(3) . . ?
C31 B35 B39 105.7(3) . . ?
B34 B35 B39 59.9(2) . . ?
B36 B35 B39 107.7(2) . . ?
C31 B35 B40 105.8(2) . . ?
B34 B35 B40 108.2(2) . . ?
B36 B35 B40 59.31(19) . . ?
B39 B35 B40 60.1(2) . . ?
C32 B36 C31 57.9(2) . . ?
C32 B36 B40 104.9(2) . . ?
C31 B36 B40 106.0(2) . . ?
C32 B36 B35 104.6(2) . . ?
C31 B36 B35 58.2(2) . . ?
B40 B36 B35 61.2(2) . . ?
C32 B36 B41 58.99(17) . . ?
C31 B36 B41 106.8(2) . . ?
B40 B36 B41 60.53(18) . . ?
B35 B36 B41 109.9(2) . . ?
C32 B37 B42 104.6(2) . . ?
C32 B37 B33 59.03(19) . . ?
B42 B37 B33 107.4(2) . . ?
C32 B37 B38 104.6(2) . . ?
B42 B37 B38 60.15(19) . . ?
B33 B37 B38 59.27(19) . . ?
C32 B37 B41 58.88(18) . . ?
B42 B37 B41 60.61(18) . . ?
B33 B37 B41 108.8(2) . . ?
B38 B37 B41 109.2(2) . . ?
B33 B38 B39 107.5(3) . . ?
B33 B38 B34 59.7(2) . . ?
B39 B38 B34 59.9(2) . . ?
B33 B38 B42 107.6(2) . . ?
B39 B38 B42 60.6(2) . . ?
B34 B38 B42 108.3(3) . . ?
B33 B38 B37 60.16(19) . . ?
B39 B38 B37 108.1(2) . . ?
B34 B38 B37 108.0(2) . . ?
B42 B38 B37 59.48(19) . . ?
B34 B39 B38 60.1(2) . . ?
B34 B39 B35 59.1(2) . . ?
B38 B39 B35 107.1(3) . . ?
B34 B39 B42 108.0(2) . . ?
B38 B39 B42 60.0(2) . . ?
B35 B39 B42 107.5(2) . . ?
B34 B39 B40 107.8(2) . . ?
B38 B39 B40 107.7(2) . . ?
B35 B39 B40 60.3(2) . . ?
B42 B39 B40 59.67(19) . . ?
B36 B40 B42 107.6(3) . . ?
B36 B40 B41 60.50(18) . . ?
B42 B40 B41 60.29(18) . . ?
B36 B40 B39 107.4(3) . . ?
B42 B40 B39 59.99(19) . . ?
B41 B40 B39 108.9(2) . . ?
B36 B40 B35 59.5(2) . . ?
B42 B40 B35 107.2(3) . . ?
B41 B40 B35 108.4(3) . . ?
B39 B40 B35 59.6(2) . . ?
C14 B41 C32 124.0(2) . . ?
C14 B41 B36 123.5(2) . . ?
C32 B41 B36 57.42(19) . . ?
C14 B41 B37 120.9(2) . . ?
C32 B41 B37 57.63(18) . . ?
B36 B41 B37 105.5(2) . . ?
C14 B41 B40 125.9(2) . . ?
C32 B41 B40 102.5(2) . . ?
B36 B41 B40 58.97(19) . . ?
B37 B41 B40 106.1(2) . . ?
C14 B41 B42 124.5(2) . . ?
C32 B41 B42 102.4(2) . . ?
B36 B41 B42 105.9(2) . . ?
B37 B41 B42 58.98(19) . . ?
B40 B41 B42 59.61(18) . . ?
B37 B42 B38 60.38(19) . . ?
B37 B42 B40 107.7(2) . . ?
B38 B42 B40 107.7(2) . . ?
B37 B42 B39 107.8(2) . . ?
B38 B42 B39 59.4(2) . . ?
B40 B42 B39 60.33(19) . . ?
B37 B42 B41 60.41(18) . . ?
B38 B42 B41 109.2(2) . . ?
B40 B42 B41 60.10(17) . . ?
B39 B42 B41 109.0(2) . . ?

loop_
_geom_bond_atom_site_label_1
_geom_bond_atom_site_label_2
_geom_bond_distance
_geom_bond_site_symmetry_2
_geom_bond_publ_flag
N1 N2 1.218(3) . ?
N1 C13 1.443(3) . ?
N2 C18 1.428(3) . ?
C1 C11 1.525(5) . ?
C1 C2 1.657(4) . ?
C1 B3 1.677(5) . ?
C1 B5 1.706(5) . ?
C1 B4 1.712(5) . ?
C1 B6 1.720(6) . ?
C2 B3 1.676(5) . ?
C2 B11 1.711(5) . ?
C2 B7 1.724(5) . ?
C2 B6 1.730(5) . ?
C12 C17 1.393(4) . ?
C12 C13 1.412(3) . ?
C12 B7 1.580(4) . ?
C13 C14 1.397(3) . ?
C14 C15 1.395(3) . ?
C14 B41 1.582(4) . ?
C15 C16 1.375(4) . ?
C16 C17 1.371(4) . ?
C18 C19 1.375(4) . ?
C18 C23 1.390(4) . ?
C19 C20 1.376(4) . ?
C20 C21 1.384(5) . ?
C21 C22 1.369(5) . ?
C22 C23 1.369(4) . ?
C24 C31 1.532(5) . ?
C31 C32 1.643(4) . ?
C31 B33 1.675(6) . ?
C31 B35 1.691(6) . ?
C31 B34 1.701(5) . ?
C31 B36 1.720(5) . ?
C32 B36 1.675(5) . ?
C32 B37 1.681(4) . ?
C32 B33 1.698(5) . ?
C32 B41 1.704(4) . ?
B3 B8 1.709(5) . ?
B3 B4 1.731(5) . ?
B3 B7 1.739(5) . ?
B4 B8 1.745(6) . ?
B4 B9 1.750(6) . ?
B4 B5 1.764(6) . ?
B5 B6 1.759(5) . ?
B5 B10 1.769(7) . ?
B5 B9 1.771(7) . ?
B6 B10 1.741(7) . ?
B6 B11 1.760(7) . ?
B7 B11 1.785(5) . ?
B7 B8 1.790(4) . ?
B7 B12 1.801(4) . ?
B8 B9 1.770(6) . ?
B8 B12 1.774(6) . ?
B9 B10 1.767(6) . ?
B9 B12 1.773(6) . ?
B10 B11 1.763(5) . ?
B10 B12 1.774(7) . ?
B11 B12 1.754(5) . ?
B33 B34 1.744(6) . ?
B33 B38 1.748(5) . ?
B33 B37 1.764(5) . ?
B34 B35 1.741(6) . ?
B34 B39 1.754(5) . ?
B34 B38 1.758(5) . ?
B35 B36 1.755(5) . ?
B35 B39 1.775(5) . ?
B35 B40 1.786(5) . ?
B36 B40 1.753(5) . ?
B36 B41 1.780(4) . ?
B37 B42 1.755(5) . ?
B37 B38 1.771(5) . ?
B37 B41 1.781(5) . ?
B38 B39 1.756(5) . ?
B38 B42 1.767(5) . ?
B39 B42 1.778(5) . ?
B39 B40 1.784(5) . ?
B40 B42 1.772(5) . ?
B40 B41 1.781(4) . ?
B41 B42 1.784(4) . ?
